data_2004852
loop_
_publ_author_name
'Vittal, J. J.'
'Dean, P. A. W.'

_publ_section_title
;
 Tetramethylammonium Tris(thiobenzoato-<i>O</i>,<i>S</i>)tin(II)
;
_journal_issue 5
_journal_name_full 'Acta Crystallographica Section C'
_journal_page_first 1180
_journal_page_last 1182
_journal_paper_doi 10.1107/S0108270196000583
_journal_volume 52
_journal_year 1996
_chemical_formula_analytical '[Me~4~N][Sn(SCOPh)~3~]'
_chemical_formula_iupac '(C4 H12 N1) [Sn1 (C7 H5 O1 S1)3]'
_chemical_formula_structural '[(CH~3~)~4~N][Sn(SCOC~6~H~5~)~3~]'
_chemical_formula_sum 'C25 H27 N O3 S3 Sn'
_chemical_formula_weight 604.35
_chemical_name_systematic
;
Tetramethylammonium trithiobenzoatotin(II)
;
_space_group_IT_number 161
_symmetry_cell_setting 'rhombohedral (on hexagonal axes)'
_symmetry_space_group_name_Hall 'R 3 -2"c'
_symmetry_space_group_name_H-M 'R 3 c :H'
_cell_angle_alpha 90
_cell_angle_beta 90
_cell_angle_gamma 120
_cell_formula_units_Z 6
_cell_length_a 12.709(2)
_cell_length_b 12.709(2)
_cell_length_c 28.667(6)
_cell_measurement_reflns_used 30
_cell_measurement_temperature 293(2)
_cell_measurement_theta_max 13.50
_cell_measurement_theta_min 12.34
_cell_volume 4009.9(12)
_computing_cell_refinement XSCANS
_computing_data_collection 'XSCANS (Siemens, 1990)'
_computing_data_reduction XSCANS
_computing_molecular_graphics 'SHELXTL/PC (Sheldrick, 1990b)'
_computing_publication_material SHELXL93
_computing_structure_refinement 'SHELXL93 (Sheldrick, 1993)'
_computing_structure_solution 'SHELXS86 (Sheldrick, 1990a)'
_diffrn_ambient_temperature 293(2)
_diffrn_measurement_device 'Siemens P4'
_diffrn_measurement_method 2\q/\w
_diffrn_radiation_monochromator graphite
_diffrn_radiation_source 'fine-focus sealed tube'
_diffrn_radiation_type MoK\a
_diffrn_radiation_wavelength 0.71073
_diffrn_reflns_av_R_equivalents 0.0158
_diffrn_reflns_av_sigmaI/netI 0.0189
_diffrn_reflns_limit_h_max 14
_diffrn_reflns_limit_h_min -1
_diffrn_reflns_limit_k_max 14
_diffrn_reflns_limit_k_min -13
_diffrn_reflns_limit_l_max 37
_diffrn_reflns_limit_l_min -1
_diffrn_reflns_number 1881
_diffrn_reflns_theta_max 27.49
_diffrn_reflns_theta_min 2.33
_diffrn_standards_decay_% 'intensity variation: 3.6%'
_diffrn_standards_interval_count 297
_diffrn_standards_number 3
_exptl_absorpt_coefficient_mu 1.216
_exptl_absorpt_correction_T_max 0.695
_exptl_absorpt_correction_T_min 0.638
_exptl_absorpt_correction_type 'SHELXTL/PC Gaussian (Sheldrick, 1990b)'
_exptl_crystal_colour yellow
_exptl_crystal_density_diffrn 1.502
_exptl_crystal_density_meas 1.50(5)
_exptl_crystal_density_method flotation
_exptl_crystal_description cube
_exptl_crystal_F_000 1836
_exptl_crystal_size_max 0.34
_exptl_crystal_size_mid 0.32
_exptl_crystal_size_min 0.28
_refine_diff_density_max 0.60
_refine_diff_density_min -0.38
_refine_ls_abs_structure_details 'Flack (1983) parameter = 0.05(9)'
_refine_ls_abs_structure_Flack 0.05(9)
_refine_ls_extinction_coef 0.00025(8)
_refine_ls_extinction_method SHELXL93
_refine_ls_goodness_of_fit_all 1.056
_refine_ls_goodness_of_fit_obs 1.070
_refine_ls_matrix_type full
_refine_ls_number_parameters 118
_refine_ls_number_reflns 1076
_refine_ls_number_restraints 7
_refine_ls_restrained_S_all 1.058
_refine_ls_restrained_S_obs 1.073
_refine_ls_R_factor_all 0.0266
_refine_ls_R_factor_obs 0.0251
_refine_ls_shift/esd_max -0.001
_refine_ls_shift/esd_mean 0.000
_refine_ls_structure_factor_coef Fsqd
_refine_ls_weighting_scheme
;
calc w = 1/[\s^2^(F~o~^2^) + (0.038P)^2^ + 2.279P]
where P = (F~o~^2^ + 2F~c~^2^)/3
;
_refine_ls_wR_factor_all 0.0635
_refine_ls_wR_factor_obs 0.0626
_reflns_number_observed 1022
_reflns_number_total 1076
_reflns_observed_criterion >2sigma(I)
_cod_data_source_file bm1045.cif
_cod_data_source_block PAWD2
_cod_original_cell_volume 4009.6(14)
_cod_original_sg_symbol_H-M 'R 3 c'
_cod_original_formula_sum 'C25 H27 N1 O3 S3 Sn1'
_cod_database_code 2004852

loop_
_symmetry_equiv_pos_as_xyz
'x, y, z'
'-y, x-y, z'
'-x+y, -x, z'
'-y, -x, z+1/2'
'-x+y, y, z+1/2'
'x, x-y, z+1/2'
'x+2/3, y+1/3, z+1/3'
'-y+2/3, x-y+1/3, z+1/3'
'-x+y+2/3, -x+1/3, z+1/3'
'-y+2/3, -x+1/3, z+5/6'
'-x+y+2/3, y+1/3, z+5/6'
'x+2/3, x-y+1/3, z+5/6'
'x+1/3, y+2/3, z+2/3'
'-y+1/3, x-y+2/3, z+2/3'
'-x+y+1/3, -x+2/3, z+2/3'
'-y+1/3, -x+2/3, z+7/6'
'-x+y+1/3, y+2/3, z+7/6'
'x+1/3, x-y+2/3, z+7/6'

loop_
_atom_site_aniso_label
_atom_site_aniso_U_11
_atom_site_aniso_U_22
_atom_site_aniso_U_33
_atom_site_aniso_U_12
_atom_site_aniso_U_13
_atom_site_aniso_U_23
Sn1 0.0420(2) 0.0420(2) 0.0371(2) 0.02098(8) 0.000 0.000
S1 0.0422(5) 0.0526(6) 0.0532(5) 0.0171(5) 0.0066(5) -0.0128(5)
O1 0.054(2) 0.053(2) 0.074(2) 0.028(2) -0.004(2) -0.024(2)
C1 0.042(2) 0.040(2) 0.037(2) 0.023(2) -0.002(2) -0.0016(15)
C2 0.041(2) 0.042(2) 0.042(2) 0.025(2) -0.0030(15) 0.0006(15)
C3 0.051(2) 0.053(2) 0.047(2) 0.033(2) 0.004(2) 0.002(2)
C4 0.041(2) 0.053(3) 0.079(3) 0.018(2) 0.012(2) 0.015(3)
C5 0.045(2) 0.043(2) 0.087(3) 0.013(2) -0.008(2) -0.001(2)
C6 0.058(3) 0.056(3) 0.067(3) 0.026(3) -0.011(2) -0.015(2)
C7 0.046(2) 0.051(2) 0.045(2) 0.023(2) -0.001(2) -0.008(2)
N1 0.048(2) 0.048(2) 0.062(4) 0.0242(12) 0.000 0.000
C8 0.084(8) 0.084(8) 0.067(10) 0.042(4) 0.000 0.000
C9 0.055(6) 0.079(7) 0.093(8) 0.023(4) -0.015(6) 0.005(5)
C8' 0.102(15) 0.102(15) 0.053(14) 0.051(8) 0.000 0.000
C9' 0.097(13) 0.080(10) 0.108(14) 0.058(10) -0.016(10) -0.020(9)

loop_
_atom_site_label
_atom_site_occupancy
_atom_site_fract_x
_atom_site_fract_y
_atom_site_fract_z
_atom_site_U_iso_or_equiv
_atom_site_thermal_displace_type
_atom_site_calc_flag
_atom_site_refinement_flags
_atom_site_disorder_group
_atom_site_type_symbol
Sn1 1 1 1 .6667 .04034(15) Uani d S . Sn
S1 1 .86963(10) .81290(10) .61426(8) .0523(3) Uani d . . S
O1 1 .7313(4) .8502(3) .6715(2) .0599(9) Uani d . . O
C1 1 .7343(3) .7811(3) .64252(15) .0385(7) Uani d . . C
C2 1 .6215(4) .6628(4) .6314(2) .0399(8) Uani d . . C
C3 1 .5234(4) .6210(4) .6620(2) .0470(9) Uani d . . C
H3 1 .5277(4) .6678(4) .6876(2) .068(6) Uiso calc R . H
C4 1 .4185(4) .5089(5) .6542(2) .0598(12) Uani d . . C
H4 1 .3542(4) .4802(5) .6752(2) .068(6) Uiso calc R . H
C5 1 .4102(5) .4409(4) .6155(2) .0620(12) Uani d . . C
H5 1 .3396(5) .3674(4) .6100(2) .068(6) Uiso calc R . H
C6 1 .5074(4) .4822(4) .5846(2) .0613(13) Uani d . . C
H6 1 .5020(4) .4356(4) .5587(2) .068(6) Uiso calc R . H
C7 1 .6123(4) .5927(4) .5923(2) .0478(9) Uani d . . C
H7 1 .6767(4) .6203(4) .5713(2) .068(6) Uiso calc R . H
N1 1 .3333 .6667 .5157(3) .053(2) Uani d SD . N
C8 .60 .3333 .6667 .5669(5) .078(5) Uani d SPD 1 C
H8A .20 .278(6) .691(8) .5781(5) .068(6) Uiso calc PR 1 H
H8B .20 .4136(19) .722(6) .5781(5) .068(6) Uiso calc PR 1 H
H8C .20 .309(8) .5864(19) .5781(5) .068(6) Uiso calc PR 1 H
C9 .60 .2064(10) .6065(9) .4956(5) .080(3) Uani d PD 1 C
H9A .60 .1631(18) .5225(14) .5045(15) .068(6) Uiso calc PR 1 H
H9B .60 .2109(10) .613(4) .4622(5) .068(6) Uiso calc PR 1 H
H9C .60 .1645(17) .646(3) .5073(14) .068(6) Uiso calc PR 1 H
C8' .40 .3333 .6667 .4641(6) .086(9) Uani d SPD 2 C
H8'1 .13 .352(14) .745(4) .4529(6) .068(6) Uiso calc PR 2 H
H8'2 .13 .255(4) .606(10) .4529(6) .068(6) Uiso calc PR 2 H
H8'3 .13 .394(10) .648(14) .4529(6) .068(6) Uiso calc PR 2 H
C9' .40 .2832(16) .7422(15) .5355(7) .089(5) Uani d PD 2 C
H9'1 .40 .290(6) .745(6) .5688(7) .068(6) Uiso calc PR 2 H
H9'2 .40 .199(2) .707(4) .527(2) .068(6) Uiso calc PR 2 H
H9'3 .40 .328(5) .823(2) .523(2) .068(6) Uiso calc PR 2 H

loop_
_atom_type_symbol
_atom_type_description
_atom_type_scat_dispersion_real
_atom_type_scat_dispersion_imag
_atom_type_scat_source
C C 0.0033 0.0016 'International Tables Vol C Tables 4.2.6.8 and 6.1.1.4'
H H 0.0000 0.0000 'International Tables Vol C Tables 4.2.6.8 and 6.1.1.4'
N N 0.0061 0.0033 'International Tables Vol C Tables 4.2.6.8 and 6.1.1.4'
O O 0.0106 0.0060 'International Tables Vol C Tables 4.2.6.8 and 6.1.1.4'
S S 0.1246 0.1234 'International Tables Vol C Tables 4.2.6.8 and 6.1.1.4'
Sn Sn -0.6537 1.4246 'International Tables Vol C Tables 4.2.6.8 and 6.1.1.4'

loop_
_geom_angle_atom_site_label_1
_geom_angle_atom_site_label_2
_geom_angle_atom_site_label_3
_geom_angle_site_symmetry_1
_geom_angle_site_symmetry_3
_geom_angle
_geom_angle_publ_flag
S1 Sn1 S1 . 3_675 89.76(6) yes
S1 Sn1 S1 . 2_765 89.76(6) ?
S1 Sn1 S1 3_675 2_765 89.76(6) ?
C1 S1 Sn1 . . 92.70(13) yes
O1 C1 C2 . . 120.3(4) yes
O1 C1 S1 . . 121.8(3) yes
C2 C1 S1 . . 117.8(3) yes
C3 C2 C7 . . 119.1(4) yes
C3 C2 C1 . . 118.2(3) yes
C7 C2 C1 . . 122.7(4) yes
C2 C3 C4 . . 120.2(4) yes
C5 C4 C3 . . 120.1(4) yes
C4 C5 C6 . . 120.1(5) yes
C7 C6 C5 . . 120.2(5) yes
C6 C7 C2 . . 120.2(4) yes
C8' N1 C9' . . 112.2(8) ?
C8' N1 C9' . 2_665 112.2(8) ?
C9' N1 C9' . 2_665 106.6(9) ?
C8' N1 C9' . 3_565 112.2(8) ?
C9' N1 C9' . 3_565 106.6(9) ?
C9' N1 C9' 2_665 3_565 106.6(9) ?
C8 N1 C9 . . 112.4(6) ?
C8 N1 C9 . 3_565 112.4(6) ?
C9 N1 C9 . 3_565 106.4(7) ?
C8 N1 C9 . 2_665 112.4(6) ?
C9 N1 C9 . 2_665 106.4(7) ?
C9 N1 C9 3_565 2_665 106.4(7) ?

loop_
_geom_bond_atom_site_label_1
_geom_bond_atom_site_label_2
_geom_bond_site_symmetry_2
_geom_bond_distance
_geom_bond_publ_flag
Sn1 S1 . 2.592(2) yes
Sn1 S1 3_675 2.592(2) ?
Sn1 S1 2_765 2.592(2) ?
S1 C1 . 1.755(4) yes
O1 C1 . 1.224(5) yes
C1 C2 . 1.504(5) yes
C2 C3 . 1.394(6) yes
C2 C7 . 1.401(5) yes
C3 C4 . 1.400(7) yes
C4 C5 . 1.377(8) yes
C5 C6 . 1.393(8) yes
C6 C7 . 1.387(6) yes
N1 C8 . 1.469(15) ?
N1 C8' . 1.48(2) ?
N1 C9' . 1.504(13) ?
N1 C9' 2_665 1.504(13) ?
N1 C9' 3_565 1.504(13) ?
N1 C9 . 1.512(10) ?
N1 C9 3_565 1.512(10) ?
N1 C9 2_665 1.512(10) ?

loop_
_geom_torsion_atom_site_label_1
_geom_torsion_atom_site_label_2
_geom_torsion_atom_site_label_3
_geom_torsion_atom_site_label_4
_geom_torsion_site_symmetry_1
_geom_torsion
S1 Sn1 S1 C1 3_675 -82.04(14)
S1 Sn1 S1 C1 2_765 -171.81(13)
Sn1 S1 C1 O1 . 7.4(4)
Sn1 S1 C1 C2 . -170.3(3)
O1 C1 C2 C3 . -15.1(6)
S1 C1 C2 C3 . 162.7(3)
O1 C1 C2 C7 . 166.1(4)
S1 C1 C2 C7 . -16.1(5)
C7 C2 C3 C4 . 1.7(6)
C1 C2 C3 C4 . -177.2(4)
C2 C3 C4 C5 . -1.9(6)
C3 C4 C5 C6 . 1.5(8)
C4 C5 C6 C7 . -0.9(9)
C5 C6 C7 C2 . 0.6(8)
C3 C2 C7 C6 . -1.0(7)
C1 C2 C7 C6 . 177.8(4)
